data_1516054
loop_
_publ_author_name
'Mac\'ias, Francisco A'
'Santana, Alejandro'
'Yamahata, Azusa'
'Varela, Rosa M.'
'Fronczek, Frank R.'
'Molinillo, Jos\'e M G'

_publ_section_title
;
 Facile preparation of bioactive seco-guaianolides and guaianolides from
 Artemisia gorgonum and evaluation of their phytotoxicity.
;
_journal_issue 11
_journal_name_full 'Journal of natural products'
_journal_page_first 1967
_journal_page_last 1973
_journal_paper_doi 10.1021/np300639b
_journal_volume 75
_journal_year 2012
_chemical_absolute_configuration ad
_chemical_formula_moiety 'C15 H20 O5'
_chemical_formula_sum 'C15 H20 O5'
_chemical_formula_weight 280.31
_chemical_name_systematic
; 
 ? 
;
_space_group_IT_number 19
_symmetry_cell_setting orthorhombic
_symmetry_space_group_name_Hall 'P 2ac 2ab'
_symmetry_space_group_name_H-M 'P 21 21 21'
_atom_sites_solution_hydrogens geom
_atom_sites_solution_primary direct
_atom_sites_solution_secondary difmap
_audit_creation_method SHELXL-97
_cell_angle_alpha 90
_cell_angle_beta 90
_cell_angle_gamma 90
_cell_formula_units_Z 4
_cell_length_a 9.0581(4)
_cell_length_b 9.5429(4)
_cell_length_c 15.5537(7)
_cell_measurement_reflns_used 9894
_cell_measurement_temperature 90.0(5)
_cell_measurement_theta_max 69.5
_cell_measurement_theta_min 2.8
_cell_volume 1344.47(10)
_computing_cell_refinement 'Bruker SAINT'
_computing_data_collection 'Bruker APEX2'
_computing_data_reduction 'Bruker SAINT'
_computing_molecular_graphics 'ORTEP-3 for Windows (Farrugia, 1997)'
_computing_publication_material 'SHELXL-97 (Sheldrick, 2008)'
_computing_structure_refinement 'SHELXL-97 (Sheldrick, 2008)'
_computing_structure_solution 'SHELXS-97 (Sheldrick, 2008)'
_diffrn_ambient_temperature 90.0(5)
_diffrn_measured_fraction_theta_full 0.999
_diffrn_measured_fraction_theta_max 0.988
_diffrn_measurement_device_type 'Bruker Kappa APEX-II DUO'
_diffrn_measurement_method '\f and \w scans'
_diffrn_radiation_monochromator 'QUAZAR multilayer optics'
_diffrn_radiation_source 'I\mS microfocus'
_diffrn_radiation_type CuK\a
_diffrn_radiation_wavelength 1.54178
_diffrn_reflns_av_R_equivalents 0.0324
_diffrn_reflns_av_sigmaI/netI 0.0170
_diffrn_reflns_limit_h_max 6
_diffrn_reflns_limit_h_min -10
_diffrn_reflns_limit_k_max 11
_diffrn_reflns_limit_k_min -11
_diffrn_reflns_limit_l_max 17
_diffrn_reflns_limit_l_min -18
_diffrn_reflns_number 12926
_diffrn_reflns_theta_full 67.00
_diffrn_reflns_theta_max 69.53
_diffrn_reflns_theta_min 5.44
_exptl_absorpt_coefficient_mu 0.857
_exptl_absorpt_correction_T_max 0.8767
_exptl_absorpt_correction_T_min 0.7563
_exptl_absorpt_correction_type multi-scan
_exptl_absorpt_process_details 'SADABS (Sheldrick, 2004)'
_exptl_crystal_colour colourless
_exptl_crystal_density_diffrn 1.385
_exptl_crystal_density_method 'not measured'
_exptl_crystal_description fragment
_exptl_crystal_F_000 600
_exptl_crystal_size_max 0.27
_exptl_crystal_size_mid 0.19
_exptl_crystal_size_min 0.16
_refine_diff_density_max 0.244
_refine_diff_density_min -0.177
_refine_diff_density_rms 0.035
_refine_ls_abs_structure_details '1024 Friedel pairs (Flack, 1983) '
_refine_ls_abs_structure_Flack 0.10(14)
_refine_ls_extinction_method none
_refine_ls_goodness_of_fit_ref 1.070
_refine_ls_hydrogen_treatment mixed
_refine_ls_matrix_type full
_refine_ls_number_parameters 191
_refine_ls_number_reflns 2467
_refine_ls_number_restraints 0
_refine_ls_restrained_S_all 1.070
_refine_ls_R_factor_all 0.0270
_refine_ls_R_factor_gt 0.0267
_refine_ls_shift/su_max 0.000
_refine_ls_shift/su_mean 0.000
_refine_ls_structure_factor_coef Fsqd
_refine_ls_weighting_details 'calc w=1/[\s^2^(Fo^2^)+(0.0435P)^2^+0.2923P] where P=(Fo^2^+2Fc^2^)/3'
_refine_ls_weighting_scheme calc
_refine_ls_wR_factor_gt 0.0719
_refine_ls_wR_factor_ref 0.0721
_reflns_number_gt 2448
_reflns_number_total 2467
_reflns_threshold_expression I>2\s(I)
_cod_data_source_file np300639b_si_003.cif
_cod_data_source_block ASF-Diol-IFS
_cod_original_sg_symbol_Hall 'P 2ac 2ab '
_cod_original_sg_symbol_H-M 'P 21 21 21 '
_cod_database_code 1516054

loop_
_symmetry_equiv_pos_as_xyz
'x, y, z'
'-x+1/2, -y, z+1/2'
'-x, y+1/2, -z+1/2'
'x+1/2, -y+1/2, -z'

loop_
_atom_site_label
_atom_site_type_symbol
_atom_site_fract_x
_atom_site_fract_y
_atom_site_fract_z
_atom_site_U_iso_or_equiv
_atom_site_adp_type
_atom_site_occupancy
_atom_site_symmetry_multiplicity
_atom_site_calc_flag
_atom_site_refinement_flags
O1 O 0.39033(9) 0.69237(10) 0.18819(6) 0.0186(2) Uani 1 1 d .
O2 O 0.19926(10) 0.71546(11) 0.09917(6) 0.0222(2) Uani 1 1 d .
O3 O 0.79034(10) 0.61060(10) 0.31091(7) 0.0195(2) Uani 1 1 d .
H3 H 0.833(2) 0.5924(19) 0.2633(13) 0.029 Uiso 1 1 d .
O4 O 0.58066(11) 0.85326(12) 0.49791(6) 0.0270(2) Uani 1 1 d .
O5 O 0.88658(10) 0.70577(10) 0.16916(6) 0.0190(2) Uani 1 1 d .
H5 H 0.970(2) 0.7094(19) 0.1523(12) 0.029 Uiso 1 1 d .
C1 C 0.75808(14) 0.75690(13) 0.30042(8) 0.0151(3) Uani 1 1 d .
C2 C 0.77266(14) 0.82734(15) 0.38895(8) 0.0183(3) Uani 1 1 d .
H2A H 0.8380 0.7722 0.4271 0.022 Uiso 1 1 calc R
H2B H 0.8131 0.9233 0.3833 0.022 Uiso 1 1 calc R
C3 C 0.61684(14) 0.83101(14) 0.42377(8) 0.0178(3) Uani 1 1 d .
C4 C 0.51464(14) 0.80715(14) 0.35103(8) 0.0160(3) Uani 1 1 d .
C5 C 0.59323(14) 0.76983(13) 0.28173(8) 0.0146(3) Uani 1 1 d .
C6 C 0.54316(13) 0.74212(13) 0.19235(8) 0.0158(3) Uani 1 1 d .
H6 H 0.6097 0.6712 0.1652 0.019 Uiso 1 1 calc R
C7 C 0.54269(14) 0.87565(15) 0.13782(8) 0.0169(3) Uani 1 1 d .
H7 H 0.4971 0.9528 0.1723 0.020 Uiso 1 1 calc R
C8 C 0.69631(15) 0.92204(14) 0.10981(8) 0.0185(3) Uani 1 1 d .
H8A H 0.6869 1.0092 0.0757 0.022 Uiso 1 1 calc R
H8B H 0.7382 0.8493 0.0716 0.022 Uiso 1 1 calc R
C9 C 0.80551(14) 0.94851(14) 0.18382(8) 0.0177(3) Uani 1 1 d .
H9A H 0.7562 1.0089 0.2269 0.021 Uiso 1 1 calc R
H9B H 0.8905 1.0018 0.1607 0.021 Uiso 1 1 calc R
C10 C 0.86554(13) 0.81802(14) 0.23040(8) 0.0166(3) Uani 1 1 d .
C11 C 0.43437(14) 0.83334(14) 0.06648(8) 0.0181(3) Uani 1 1 d .
H11 H 0.4879 0.7720 0.0247 0.022 Uiso 1 1 calc R
C12 C 0.32547(14) 0.74332(14) 0.11594(8) 0.0178(3) Uani 1 1 d .
C13 C 0.36161(16) 0.95160(15) 0.01661(9) 0.0234(3) Uani 1 1 d .
H13A H 0.3055 1.0110 0.0563 0.035 Uiso 1 1 calc R
H13B H 0.2948 0.9122 -0.0266 0.035 Uiso 1 1 calc R
H13C H 0.4377 1.0078 -0.0120 0.035 Uiso 1 1 calc R
C14 C 1.01434(14) 0.84857(15) 0.27227(9) 0.0203(3) Uani 1 1 d .
H14A H 1.0432 0.7691 0.3085 0.031 Uiso 1 1 calc R
H14B H 1.0065 0.9332 0.3077 0.031 Uiso 1 1 calc R
H14C H 1.0890 0.8630 0.2275 0.031 Uiso 1 1 calc R
C15 C 0.35190(14) 0.82678(15) 0.36294(9) 0.0204(3) Uani 1 1 d .
H15A H 0.3158 0.8968 0.3219 0.031 Uiso 1 1 calc R
H15B H 0.3322 0.8588 0.4217 0.031 Uiso 1 1 calc R
H15C H 0.3012 0.7375 0.3530 0.031 Uiso 1 1 calc R

loop_
_atom_site_aniso_label
_atom_site_aniso_U_11
_atom_site_aniso_U_22
_atom_site_aniso_U_33
_atom_site_aniso_U_23
_atom_site_aniso_U_13
_atom_site_aniso_U_12
O1 0.0157(4) 0.0250(5) 0.0151(4) 0.0008(4) -0.0009(3) -0.0057(4)
O2 0.0170(5) 0.0331(5) 0.0164(4) -0.0048(4) -0.0018(4) -0.0020(4)
O3 0.0197(5) 0.0178(5) 0.0212(5) 0.0021(4) 0.0038(4) 0.0023(4)
O4 0.0221(5) 0.0423(6) 0.0166(5) -0.0065(4) 0.0022(4) -0.0023(4)
O5 0.0170(4) 0.0195(5) 0.0206(5) -0.0045(4) 0.0066(4) -0.0011(4)
C1 0.0151(6) 0.0146(6) 0.0157(6) -0.0009(5) 0.0002(5) -0.0010(5)
C2 0.0154(6) 0.0238(7) 0.0156(6) -0.0022(5) -0.0013(5) -0.0024(5)
C3 0.0175(6) 0.0193(6) 0.0166(6) -0.0023(5) 0.0007(5) -0.0014(5)
C4 0.0165(6) 0.0156(6) 0.0160(6) 0.0010(5) 0.0003(5) -0.0010(5)
C5 0.0153(6) 0.0134(6) 0.0150(6) 0.0016(5) 0.0012(5) -0.0029(5)
C6 0.0132(6) 0.0184(6) 0.0159(6) -0.0009(5) 0.0014(5) -0.0027(5)
C7 0.0184(6) 0.0190(6) 0.0131(6) -0.0003(5) 0.0016(5) -0.0001(5)
C8 0.0196(6) 0.0193(6) 0.0167(6) 0.0032(5) 0.0029(5) -0.0030(5)
C9 0.0189(6) 0.0166(6) 0.0175(6) -0.0006(5) 0.0036(5) -0.0029(5)
C10 0.0155(6) 0.0176(6) 0.0167(6) -0.0038(5) 0.0038(5) -0.0014(5)
C11 0.0192(6) 0.0221(7) 0.0130(6) -0.0030(5) 0.0004(5) 0.0014(5)
C12 0.0195(6) 0.0214(6) 0.0125(6) -0.0041(5) -0.0001(5) 0.0018(5)
C13 0.0289(7) 0.0262(7) 0.0152(6) -0.0002(6) -0.0016(6) 0.0051(6)
C14 0.0150(6) 0.0226(7) 0.0234(7) -0.0030(6) 0.0026(5) -0.0015(5)
C15 0.0147(6) 0.0275(7) 0.0189(6) -0.0016(5) 0.0010(5) 0.0022(5)

loop_
_atom_type_symbol
_atom_type_description
_atom_type_scat_dispersion_real
_atom_type_scat_dispersion_imag
_atom_type_scat_source
C C 0.0181 0.0091 'International Tables Vol C Tables 4.2.6.8 and 6.1.1.4'
H H 0.0000 0.0000 'International Tables Vol C Tables 4.2.6.8 and 6.1.1.4'
O O 0.0492 0.0322 'International Tables Vol C Tables 4.2.6.8 and 6.1.1.4'

loop_
_geom_angle_atom_site_label_1
_geom_angle_atom_site_label_2
_geom_angle_atom_site_label_3
_geom_angle
C12 O1 C6 109.22(9)
C1 O3 H3 101.0(12)
C10 O5 H5 107.9(13)
O3 C1 C5 107.42(10)
O3 C1 C2 107.81(11)
C5 C1 C2 102.66(10)
O3 C1 C10 108.26(10)
C5 C1 C10 116.33(10)
C2 C1 C10 113.88(11)
C3 C2 C1 104.51(10)
C3 C2 H2A 110.8
C1 C2 H2A 110.8
C3 C2 H2B 110.8
C1 C2 H2B 110.8
H2A C2 H2B 108.9
O4 C3 C4 125.64(12)
O4 C3 C2 126.47(12)
C4 C3 C2 107.86(10)
C5 C4 C3 108.88(11)
C5 C4 C15 130.97(12)
C3 C4 C15 120.15(11)
C4 C5 C6 129.62(12)
C4 C5 C1 112.83(11)
C6 C5 C1 117.54(11)
O1 C6 C5 112.79(10)
O1 C6 C7 104.05(10)
C5 C6 C7 111.79(10)
O1 C6 H6 109.4
C5 C6 H6 109.4
C7 C6 H6 109.4
C8 C7 C6 113.43(11)
C8 C7 C11 116.96(11)
C6 C7 C11 100.56(10)
C8 C7 H7 108.5
C6 C7 H7 108.5
C11 C7 H7 108.5
C7 C8 C9 114.88(11)
C7 C8 H8A 108.5
C9 C8 H8A 108.5
C7 C8 H8B 108.5
C9 C8 H8B 108.5
H8A C8 H8B 107.5
C8 C9 C10 116.50(11)
C8 C9 H9A 108.2
C10 C9 H9A 108.2
C8 C9 H9B 108.2
C10 C9 H9B 108.2
H9A C9 H9B 107.3
O5 C10 C14 107.84(10)
O5 C10 C9 109.61(10)
C14 C10 C9 111.00(11)
O5 C10 C1 105.25(10)
C14 C10 C1 108.79(10)
C9 C10 C1 114.02(10)
C12 C11 C13 113.41(11)
C12 C11 C7 101.41(10)
C13 C11 C7 116.79(12)
C12 C11 H11 108.3
C13 C11 H11 108.3
C7 C11 H11 108.3
O2 C12 O1 120.78(12)
O2 C12 C11 129.28(12)
O1 C12 C11 109.94(10)
C11 C13 H13A 109.5
C11 C13 H13B 109.5
H13A C13 H13B 109.5
C11 C13 H13C 109.5
H13A C13 H13C 109.5
H13B C13 H13C 109.5
C10 C14 H14A 109.5
C10 C14 H14B 109.5
H14A C14 H14B 109.5
C10 C14 H14C 109.5
H14A C14 H14C 109.5
H14B C14 H14C 109.5
C4 C15 H15A 109.5
C4 C15 H15B 109.5
H15A C15 H15B 109.5
C4 C15 H15C 109.5
H15A C15 H15C 109.5
H15B C15 H15C 109.5

loop_
_geom_bond_atom_site_label_1
_geom_bond_atom_site_label_2
_geom_bond_distance
O1 C12 1.3580(16)
O1 C6 1.4650(14)
O2 C12 1.2024(16)
O3 C1 1.4356(16)
O3 H3 0.85(2)
O4 C3 1.2176(17)
O5 C10 1.4460(15)
O5 H5 0.80(2)
C1 C5 1.5262(17)
C1 C2 1.5380(17)
C1 C10 1.5728(17)
C2 C3 1.5121(18)
C2 H2A 0.9900
C2 H2B 0.9900
C3 C4 1.4794(18)
C4 C5 1.3399(18)
C4 C15 1.4974(17)
C5 C6 1.4861(17)
C6 C7 1.5307(18)
C6 H6 1.0000
C7 C8 1.5238(17)
C7 C11 1.5352(17)
C7 H7 1.0000
C8 C9 1.5387(18)
C8 H8A 0.9900
C8 H8B 0.9900
C9 C10 1.5399(18)
C9 H9A 0.9900
C9 H9B 0.9900
C10 C14 1.5251(18)
C11 C12 1.5175(19)
C11 C13 1.5197(19)
C11 H11 1.0000
C13 H13A 0.9800
C13 H13B 0.9800
C13 H13C 0.9800
C14 H14A 0.9800
C14 H14B 0.9800
C14 H14C 0.9800
C15 H15A 0.9800
C15 H15B 0.9800
C15 H15C 0.9800

loop_
_geom_hbond_atom_site_label_D
_geom_hbond_atom_site_label_H
_geom_hbond_atom_site_label_A
_geom_hbond_distance_DH
_geom_hbond_distance_HA
_geom_hbond_distance_DA
_geom_hbond_angle_DHA
_geom_hbond_site_symmetry_A
O3 H3 O5 0.85(2) 1.885(19) 2.5389(13) 132.5(16) .
O5 H5 O2 0.80(2) 2.24(2) 3.0357(13) 177.2(18) 1_655

loop_
_geom_torsion_atom_site_label_1
_geom_torsion_atom_site_label_2
_geom_torsion_atom_site_label_3
_geom_torsion_atom_site_label_4
_geom_torsion
O3 C1 C2 C3 -95.93(12)
C5 C1 C2 C3 17.31(13)
C10 C1 C2 C3 143.94(11)
C1 C2 C3 O4 165.07(13)
C1 C2 C3 C4 -16.72(14)
O4 C3 C4 C5 -172.70(14)
C2 C3 C4 C5 9.06(15)
O4 C3 C4 C15 7.6(2)
C2 C3 C4 C15 -170.58(12)
C3 C4 C5 C6 -176.38(13)
C15 C4 C5 C6 3.2(2)
C3 C4 C5 C1 2.83(15)
C15 C4 C5 C1 -177.57(14)
O3 C1 C5 C4 100.41(13)
C2 C1 C5 C4 -13.10(14)
C10 C1 C5 C4 -138.14(12)
O3 C1 C5 C6 -80.27(14)
C2 C1 C5 C6 166.22(11)
C10 C1 C5 C6 41.18(16)
C12 O1 C6 C5 145.21(11)
C12 O1 C6 C7 23.87(12)
C4 C5 C6 O1 -27.93(19)
C1 C5 C6 O1 152.89(11)
C4 C5 C6 C7 88.91(16)
C1 C5 C6 C7 -90.27(14)
O1 C6 C7 C8 -162.30(10)
C5 C6 C7 C8 75.70(13)
O1 C6 C7 C11 -36.60(12)
C5 C6 C7 C11 -158.60(10)
C6 C7 C8 C9 -57.51(15)
C11 C7 C8 C9 -173.91(12)
C7 C8 C9 C10 73.19(15)
C8 C9 C10 O5 36.29(14)
C8 C9 C10 C14 155.31(11)
C8 C9 C10 C1 -81.40(14)
O3 C1 C10 O5 34.54(12)
C5 C1 C10 O5 -86.47(12)
C2 C1 C10 O5 154.42(10)
O3 C1 C10 C14 -80.82(12)
C5 C1 C10 C14 158.18(11)
C2 C1 C10 C14 39.06(14)
O3 C1 C10 C9 154.70(10)
C5 C1 C10 C9 33.70(15)
C2 C1 C10 C9 -85.42(13)
C8 C7 C11 C12 158.56(11)
C6 C7 C11 C12 35.28(12)
C8 C7 C11 C13 -77.66(15)
C6 C7 C11 C13 159.06(11)
C6 O1 C12 O2 179.82(12)
C6 O1 C12 C11 -0.30(13)
C13 C11 C12 O2 30.76(19)
C7 C11 C12 O2 156.81(14)
C13 C11 C12 O1 -149.11(11)
C7 C11 C12 O1 -23.06(13)
